data_2019951
loop_
_publ_author_name
'Chantrapromma, Suchada'
'Kaewmanee, Narissara'
'Boonnak, Nawong'
'Chantrapromma, Kan'
'Ghabbour, Hazem A.'
'Fun, Hoong-Kun'

_publ_section_title
;
 Crystal structure of (E)-2-hydroxy-4&#x2032;-methoxyazastilbene
;
_journal_coeditor_code SU5124
_journal_issue 6
_journal_name_full 'Acta Crystallographica Section E Crystallographic Communications'
_journal_page_first 571
_journal_paper_doi 10.1107/S2056989015008348
_journal_volume 71
_journal_year 2015
_chemical_formula_iupac 'C14 H13 N O2'
_chemical_formula_moiety 'C14 H13 N O2'
_chemical_formula_sum 'C14 H13 N O2'
_chemical_formula_weight 227.25
_chemical_melting_point_gt 388
_chemical_melting_point_lt 390
_chemical_name_common
;
(<i>E</i>)-2-Hydroxy-4'-methoxyazastilbene
;
_chemical_name_systematic
;
(<i>E</i>)-2-[(4-Methoxybenzylidene)amino]phenol
;
_space_group_crystal_system monoclinic
_space_group_IT_number 7
_space_group_name_Hall 'P -2yc'
_space_group_name_H-M_alt 'P 1 c 1'
_symmetry_space_group_name_Hall 'P -2yc'
_symmetry_space_group_name_H-M 'P 1 c 1'
_atom_sites_solution_hydrogens geom
_atom_sites_solution_primary direct
_atom_sites_solution_secondary difmap
_audit_creation_method SHELXL-97
_cell_angle_alpha 90.00
_cell_angle_beta 101.3120(10)
_cell_angle_gamma 90.00
_cell_formula_units_Z 2
_cell_length_a 8.0357(3)
_cell_length_b 5.5554(2)
_cell_length_c 12.8733(5)
_cell_measurement_reflns_used 3449
_cell_measurement_temperature 100
_cell_measurement_theta_max 30.54
_cell_measurement_theta_min 2.58
_cell_volume 563.52(4)
_computing_cell_refinement
;
<i>SAINT</i> (Bruker, 2009)
;
_computing_data_collection
;
<i>APEX2</i> (Bruker, 2009)
;
_computing_data_reduction
;
<i>SAINT</i> (Bruker, 2009)
;
_computing_molecular_graphics
;
Mercury (Macrae <i>et al</i>., 2008)
;
_computing_publication_material
;
SHELXTL (Sheldrick, 2008), PLATON (Spek, 2009) and publCIF
(Westrip, 2010)
;
_computing_structure_refinement
;
<i>SHELXL97</i> (Sheldrick, 2008)
;
_computing_structure_solution
;
<i>SHELXS97</i> (Sheldrick, 2008)
;
_diffrn_ambient_temperature 100.00(10)
_diffrn_measured_fraction_theta_full 1.000
_diffrn_measured_fraction_theta_max 1.000
_diffrn_measurement_device_type 'Bruker APEXII D8 Venture'
_diffrn_measurement_method '\f and \w scans'
_diffrn_radiation_type MoK\a
_diffrn_radiation_wavelength 0.71073
_diffrn_reflns_av_R_equivalents 0.0232
_diffrn_reflns_av_sigmaI/netI 0.0116
_diffrn_reflns_limit_h_max 11
_diffrn_reflns_limit_h_min -11
_diffrn_reflns_limit_k_max 7
_diffrn_reflns_limit_k_min -7
_diffrn_reflns_limit_l_max 18
_diffrn_reflns_limit_l_min -18
_diffrn_reflns_number 26314
_diffrn_reflns_theta_full 30.54
_diffrn_reflns_theta_max 30.54
_diffrn_reflns_theta_min 2.58
_exptl_absorpt_coefficient_mu 0.090
_exptl_absorpt_correction_T_max 0.9636
_exptl_absorpt_correction_T_min 0.9526
_exptl_absorpt_correction_type multi-scan
_exptl_absorpt_process_details
;
(SADABS; Bruker, 2009)
;
_exptl_crystal_colour Colorless
_exptl_crystal_density_diffrn 1.339
_exptl_crystal_density_method 'not measured'
_exptl_crystal_description Block
_exptl_crystal_F_000 240
_exptl_crystal_size_max 0.55
_exptl_crystal_size_mid 0.48
_exptl_crystal_size_min 0.41
_refine_diff_density_max 0.374
_refine_diff_density_min -0.278
_refine_ls_extinction_coef 0.054(8)
_refine_ls_extinction_expression Fc^*^=kFc[1+0.001xFc^2^\l^3^/sin(2\q)]^-1/4^
_refine_ls_extinction_method
;
<i>SHELXL97</i> (Sheldrick, 2008)
;
_refine_ls_goodness_of_fit_ref 1.090
_refine_ls_hydrogen_treatment mixed
_refine_ls_matrix_type full
_refine_ls_number_parameters 160
_refine_ls_number_reflns 3449
_refine_ls_number_restraints 2
_refine_ls_restrained_S_all 1.090
_refine_ls_R_factor_all 0.0369
_refine_ls_R_factor_gt 0.0366
_refine_ls_shift/su_max 0.000
_refine_ls_shift/su_mean 0.000
_refine_ls_structure_factor_coef Fsqd
_refine_ls_weighting_details 'calc w=1/[\s^2^(Fo^2^)+(0.0786P)^2^+0.0298P] where P=(Fo^2^+2Fc^2^)/3'
_refine_ls_weighting_scheme calc
_refine_ls_wR_factor_gt 0.0993
_refine_ls_wR_factor_ref 0.0996
_reflns_number_gt 3414
_reflns_number_total 3449
_reflns_threshold_expression I>2\s(I)
_cod_data_source_file su5124sup1.cif
_cod_data_source_block I
_cod_database_code 2019951

loop_
_symmetry_equiv_pos_as_xyz
'x, y, z'
'x, -y, z+1/2'

loop_
_atom_site_type_symbol
_atom_site_label
_atom_site_fract_x
_atom_site_fract_y
_atom_site_fract_z
_atom_site_U_iso_or_equiv
_atom_site_adp_type
_atom_site_calc_flag
_atom_site_refinement_flags
_atom_site_occupancy
_atom_site_symmetry_multiplicity
O O1 0.29289(8) 0.08802(12) 0.07528(5) 0.01815(14) Uani d . 1 1
O O2 0.92146(10) 0.70962(12) 0.58775(6) 0.02323(15) Uani d . 1 1
H H1O2 0.859(2) 0.653(3) 0.5407(15) 0.028(3) Uiso d . 1 1
N N1 0.72131(9) 0.33548(14) 0.53665(5) 0.01630(16) Uani d . 1 1
C C1 0.54115(10) 0.13926(16) 0.38967(6) 0.01455(16) Uani d . 1 1
C C2 0.55623(10) 0.31817(15) 0.31478(7) 0.01598(16) Uani d . 1 1
H H2A 0.6239 0.4524 0.3353 0.019 Uiso calc R 1 1
C C3 0.47132(10) 0.29620(15) 0.21094(7) 0.01586(16) Uani d . 1 1
H H3A 0.4826 0.4149 0.1618 0.019 Uiso calc R 1 1
C C4 0.36790(10) 0.09459(15) 0.17945(6) 0.01416(16) Uani d . 1 1
C C5 0.35026(11) -0.08418(16) 0.25290(6) 0.01607(17) Uani d . 1 1
H H5A 0.2812 -0.2171 0.2326 0.019 Uiso calc R 1 1
C C6 0.43785(11) -0.05985(16) 0.35704(6) 0.01649(16) Uani d . 1 1
H H6A 0.4273 -0.1791 0.4061 0.020 Uiso calc R 1 1
C C7 0.63122(10) 0.15284(17) 0.49969(6) 0.01611(17) Uani d . 1 1
H H7A 0.6229 0.0242 0.5446 0.019 Uiso calc R 1 1
C C8 0.81013(9) 0.34278(15) 0.64262(6) 0.01427(16) Uani d . 1 1
C C9 0.91560(10) 0.54613(15) 0.66557(6) 0.01633(16) Uani d . 1 1
C C10 1.01507(11) 0.57944(17) 0.76609(7) 0.01860(17) Uani d . 1 1
H H10A 1.0854 0.7133 0.7803 0.022 Uiso calc R 1 1
C C11 1.00837(11) 0.41075(16) 0.84506(7) 0.01799(17) Uani d . 1 1
H H11A 1.0752 0.4309 0.9122 0.022 Uiso calc R 1 1
C C12 0.90092(10) 0.21016(17) 0.82364(6) 0.01711(16) Uani d . 1 1
H H12A 0.8951 0.0994 0.8770 0.021 Uiso calc R 1 1
C C13 0.80332(10) 0.17641(15) 0.72308(6) 0.01595(16) Uani d . 1 1
H H13A 0.7331 0.0424 0.7092 0.019 Uiso calc R 1 1
C C14 0.19195(12) -0.11830(17) 0.03898(7) 0.02058(18) Uani d . 1 1
H H14A 0.1551 -0.1096 -0.0365 0.031 Uiso calc R 1 1
H H14B 0.0948 -0.1225 0.0720 0.031 Uiso calc R 1 1
H H14C 0.2582 -0.2615 0.0570 0.031 Uiso calc R 1 1

loop_
_atom_site_aniso_label
_atom_site_aniso_U_11
_atom_site_aniso_U_22
_atom_site_aniso_U_33
_atom_site_aniso_U_12
_atom_site_aniso_U_13
_atom_site_aniso_U_23
O1 0.0188(3) 0.0212(3) 0.0130(3) -0.0025(2) -0.0003(2) -0.0004(2)
O2 0.0342(3) 0.0193(3) 0.0161(3) -0.0091(3) 0.0045(2) 0.0009(2)
N1 0.0173(3) 0.0180(4) 0.0132(3) -0.0009(2) 0.0019(3) -0.0010(2)
C1 0.0157(4) 0.0152(3) 0.0125(3) -0.0003(3) 0.0023(3) -0.0016(3)
C2 0.0172(4) 0.0142(3) 0.0162(4) -0.0019(3) 0.0024(3) -0.0010(3)
C3 0.0170(3) 0.0146(3) 0.0155(3) -0.0005(3) 0.0021(3) 0.0013(3)
C4 0.0133(3) 0.0159(4) 0.0132(4) 0.0003(3) 0.0026(3) -0.0010(2)
C5 0.0177(3) 0.0163(4) 0.0142(4) -0.0031(3) 0.0030(3) -0.0013(3)
C6 0.0208(4) 0.0158(3) 0.0131(3) -0.0027(3) 0.0039(3) -0.0002(3)
C7 0.0176(4) 0.0178(4) 0.0131(3) -0.0008(3) 0.0032(3) -0.0013(3)
C8 0.0148(3) 0.0150(3) 0.0131(3) -0.0002(3) 0.0029(3) -0.0014(3)
C9 0.0183(4) 0.0166(3) 0.0148(3) -0.0022(3) 0.0050(3) -0.0013(3)
C10 0.0188(4) 0.0196(4) 0.0174(3) -0.0040(3) 0.0036(3) -0.0042(3)
C11 0.0172(3) 0.0220(4) 0.0141(3) -0.0008(3) 0.0013(3) -0.0030(3)
C12 0.0179(4) 0.0184(4) 0.0147(4) -0.0001(3) 0.0025(3) 0.0006(3)
C13 0.0172(3) 0.0162(4) 0.0141(4) -0.0016(3) 0.0023(3) -0.0005(3)
C14 0.0194(4) 0.0224(4) 0.0178(4) -0.0031(3) -0.0015(3) -0.0028(3)

loop_
_atom_type_symbol
_atom_type_description
_atom_type_scat_dispersion_real
_atom_type_scat_dispersion_imag
_atom_type_scat_source
C C 0.0033 0.0016 'International Tables Vol C Tables 4.2.6.8 and 6.1.1.4'
H H 0.0000 0.0000 'International Tables Vol C Tables 4.2.6.8 and 6.1.1.4'
N N 0.0061 0.0033 'International Tables Vol C Tables 4.2.6.8 and 6.1.1.4'
O O 0.0106 0.0060 'International Tables Vol C Tables 4.2.6.8 and 6.1.1.4'

loop_
_geom_angle_atom_site_label_1
_geom_angle_atom_site_label_2
_geom_angle_atom_site_label_3
_geom_angle
C4 O1 C14 117.25(7)
C9 O2 H1O2 101.3(12)
C7 N1 C8 121.55(7)
C6 C1 C2 118.64(7)
C6 C1 C7 118.99(7)
C2 C1 C7 122.36(7)
C3 C2 C1 120.54(7)
C3 C2 H2A 119.7
C1 C2 H2A 119.7
C2 C3 C4 120.07(8)
C2 C3 H3A 120.0
C4 C3 H3A 120.0
O1 C4 C5 124.37(7)
O1 C4 C3 115.38(7)
C5 C4 C3 120.24(7)
C6 C5 C4 118.88(7)
C6 C5 H5A 120.6
C4 C5 H5A 120.6
C5 C6 C1 121.63(8)
C5 C6 H6A 119.2
C1 C6 H6A 119.2
N1 C7 C1 122.48(7)
N1 C7 H7A 118.8
C1 C7 H7A 118.8
C13 C8 C9 118.98(7)
C13 C8 N1 127.73(7)
C9 C8 N1 113.29(7)
O2 C9 C10 119.93(8)
O2 C9 C8 119.18(7)
C10 C9 C8 120.88(7)
C11 C10 C9 119.45(8)
C11 C10 H10A 120.3
C9 C10 H10A 120.3
C10 C11 C12 120.11(8)
C10 C11 H11A 119.9
C12 C11 H11A 119.9
C13 C12 C11 120.24(8)
C13 C12 H12A 119.9
C11 C12 H12A 119.9
C12 C13 C8 120.31(8)
C12 C13 H13A 119.8
C8 C13 H13A 119.8
O1 C14 H14A 109.5
O1 C14 H14B 109.5
H14A C14 H14B 109.5
O1 C14 H14C 109.5
H14A C14 H14C 109.5
H14B C14 H14C 109.5

loop_
_geom_bond_atom_site_label_1
_geom_bond_atom_site_label_2
_geom_bond_distance
O1 C4 1.3586(9)
O1 C14 1.4287(10)
O2 C9 1.3599(11)
O2 H1O2 0.772(19)
N1 C7 1.2825(10)
N1 C8 1.4107(10)
C1 C6 1.3972(11)
C1 C2 1.4065(11)
C1 C7 1.4605(10)
C2 C3 1.3818(11)
C2 H2A 0.9300
C3 C4 1.4062(11)
C3 H3A 0.9300
C4 C5 1.3975(11)
C5 C6 1.3932(11)
C5 H5A 0.9300
C6 H6A 0.9300
C7 H7A 0.9300
C8 C13 1.3973(11)
C8 C9 1.4084(11)
C9 C10 1.3935(11)
C10 C11 1.3915(13)
C10 H10A 0.9300
C11 C12 1.4035(12)
C11 H11A 0.9300
C12 C13 1.3884(11)
C12 H12A 0.9300
C13 H13A 0.9300
C14 H14A 0.9600
C14 H14B 0.9600
C14 H14C 0.9600

loop_
_geom_hbond_atom_site_label_D
_geom_hbond_atom_site_label_H
_geom_hbond_atom_site_label_A
_geom_hbond_site_symmetry_A
_geom_hbond_distance_DH
_geom_hbond_distance_HA
_geom_hbond_distance_DA
_geom_hbond_angle_DHA
_geom_hbond_publ_flag
O2 H1O2 N1 1_555 0.774(18) 2.078(17) 2.6315(11) 128.7(17) y
C14 H14B O2 2_464 0.96 2.71 3.2876(12) 119 y
C2 H2A Cg2 2_564 0.93 2.93 3.5662(9) 127 y
C13 H13A Cg1 2_555 0.93 2.76 3.4671(9) 134 y

loop_
_geom_torsion_atom_site_label_1
_geom_torsion_atom_site_label_2
_geom_torsion_atom_site_label_3
_geom_torsion_atom_site_label_4
_geom_torsion
C6 C1 C2 C3 -0.41(12)
C7 C1 C2 C3 178.77(7)
C1 C2 C3 C4 0.40(12)
C14 O1 C4 C5 -1.14(12)
C14 O1 C4 C3 177.64(7)
C2 C3 C4 O1 -178.73(7)
C2 C3 C4 C5 0.10(12)
O1 C4 C5 C6 178.14(7)
C3 C4 C5 C6 -0.58(12)
C4 C5 C6 C1 0.57(13)
C2 C1 C6 C5 -0.09(13)
C7 C1 C6 C5 -179.29(7)
C8 N1 C7 C1 -178.67(8)
C6 C1 C7 N1 -176.38(8)
C2 C1 C7 N1 4.45(12)
C7 N1 C8 C13 -6.46(13)
C7 N1 C8 C9 173.81(7)
C13 C8 C9 O2 -179.42(8)
N1 C8 C9 O2 0.34(11)
C13 C8 C9 C10 1.49(12)
N1 C8 C9 C10 -178.75(7)
O2 C9 C10 C11 -179.85(8)
C8 C9 C10 C11 -0.77(13)
C9 C10 C11 C12 -0.61(14)
C10 C11 C12 C13 1.27(13)
C11 C12 C13 C8 -0.54(13)
C9 C8 C13 C12 -0.82(12)
N1 C8 C13 C12 179.45(7)

_cod_database_fobs_code 2019951
